data_4083474
loop_
_publ_author_name
'Zhao, Shu-Bin'
'Wang, Rui-Yao'
'Wang, Suning'

_publ_section_title
;
 Reactivity of SiMe3- and SnR3-Functionalized Bis(7-azaindol-1-yl)methane
 with [PtR2(\m-SMe2)]n(R = Me, Ph) and the Resulting Pt(II) and Pt(IV)
 Complexes
;
_journal_issue 8
_journal_name_full Organometallics
_journal_page_first 2572
_journal_paper_doi 10.1021/om900022n
_journal_volume 28
_journal_year 2009
_chemical_formula_sum 'C17 H17 I3 N4 Pt'
_chemical_formula_weight 853.14
_chemical_name_systematic
;

 ?

;
_space_group_IT_number 14
_symmetry_cell_setting monoclinic
_symmetry_space_group_name_Hall '-P 2yn'
_symmetry_space_group_name_H-M 'P 1 21/n 1'
_atom_sites_solution_hydrogens geom
_atom_sites_solution_primary direct
_atom_sites_solution_secondary difmap
_audit_creation_method SHELXL-97
_cell_angle_alpha 90.00
_cell_angle_beta 110.922(2)
_cell_angle_gamma 90.00
_cell_formula_units_Z 4
_cell_length_a 10.998(3)
_cell_length_b 18.602(5)
_cell_length_c 11.306(3)
_cell_measurement_reflns_used 9971
_cell_measurement_temperature 300(2)
_cell_measurement_theta_max 27.09
_cell_measurement_theta_min 2.19
_cell_volume 2160.5(10)
_computing_cell_refinement 'Bruker SMART'
_computing_data_collection 'Bruker SMART'
_computing_data_reduction 'Bruker SAINT'
_computing_molecular_graphics 'Bruker SHELXTL'
_computing_publication_material 'Bruker SHELXTL'
_computing_structure_refinement 'SHELXL-97 (Sheldrick, 1997)'
_computing_structure_solution 'SHELXS-97 (Sheldrick, 1990)'
_diffrn_ambient_temperature 300(2)
_diffrn_measured_fraction_theta_full 0.992
_diffrn_measured_fraction_theta_max 0.992
_diffrn_measurement_device_type 'CCD area detector'
_diffrn_measurement_method 'phi and omega scans'
_diffrn_radiation_monochromator graphite
_diffrn_radiation_source 'fine-focus sealed tube'
_diffrn_radiation_type MoK\a
_diffrn_radiation_wavelength 0.71073
_diffrn_reflns_av_R_equivalents 0.0369
_diffrn_reflns_av_sigmaI/netI 0.0272
_diffrn_reflns_limit_h_max 14
_diffrn_reflns_limit_h_min -14
_diffrn_reflns_limit_k_max 23
_diffrn_reflns_limit_k_min -23
_diffrn_reflns_limit_l_max 14
_diffrn_reflns_limit_l_min -14
_diffrn_reflns_number 23664
_diffrn_reflns_theta_full 27.13
_diffrn_reflns_theta_max 27.13
_diffrn_reflns_theta_min 2.19
_exptl_absorpt_coefficient_mu 10.788
_exptl_absorpt_correction_T_max 0.4117
_exptl_absorpt_correction_T_min 0.2215
_exptl_absorpt_correction_type multi-scan
_exptl_crystal_colour clear
_exptl_crystal_density_diffrn 2.623
_exptl_crystal_density_meas 0
_exptl_crystal_density_method 'not measured'
_exptl_crystal_description Block
_exptl_crystal_F_000 1536
_exptl_crystal_size_max 0.20
_exptl_crystal_size_mid 0.20
_exptl_crystal_size_min 0.10
_refine_diff_density_max 0.841
_refine_diff_density_min -1.037
_refine_diff_density_rms 0.102
_refine_ls_extinction_coef 0.00108(5)
_refine_ls_extinction_expression Fc^*^=kFc[1+0.001xFc^2^\l^3^/sin(2\q)]^-1/4^
_refine_ls_extinction_method SHELXL
_refine_ls_goodness_of_fit_ref 1.042
_refine_ls_hydrogen_treatment constr
_refine_ls_matrix_type full
_refine_ls_number_parameters 229
_refine_ls_number_reflns 4747
_refine_ls_number_restraints 0
_refine_ls_restrained_S_all 1.042
_refine_ls_R_factor_all 0.0270
_refine_ls_R_factor_gt 0.0219
_refine_ls_shift/su_max 0.002
_refine_ls_shift/su_mean 0.000
_refine_ls_structure_factor_coef Fsqd
_refine_ls_weighting_details 'calc w=1/[\s^2^(Fo^2^)+(0.0172P)^2^+2.1608P] where P=(Fo^2^+2Fc^2^)/3'
_refine_ls_weighting_scheme calc
_refine_ls_wR_factor_gt 0.0479
_refine_ls_wR_factor_ref 0.0500
_reflns_number_gt 4212
_reflns_number_total 4747
_reflns_threshold_expression >2sigma(I)
_cod_data_source_file 15.cif
_cod_data_source_block zs203
_cod_depositor_comments
;
The following automatic conversions were performed:

'_symmetry_cell_setting' value 'Monoclinic' changed to 'monoclinic'
according to
/usr/data/users/saulius/automatic-downloads/retrospective/ACS/lib/dictionaries/cif_core.dic
dictionary named 'cif_core.dic' version 2.4.2 from 2011-04-26.

Automatic conversion script
Id: cif_fix_values 2281 2013-09-26 08:29:07Z andrius 
;
_cod_original_cell_volume 2160.7(9)
_cod_original_sg_symbol_H-M P2(1)/n
_cod_database_code 4083474

loop_
_symmetry_equiv_pos_as_xyz
'x, y, z'
'-x+1/2, y+1/2, -z+1/2'
'-x, -y, -z'
'x-1/2, -y-1/2, z-1/2'

loop_
_atom_site_label
_atom_site_type_symbol
_atom_site_fract_x
_atom_site_fract_y
_atom_site_fract_z
_atom_site_U_iso_or_equiv
_atom_site_adp_type
_atom_site_occupancy
_atom_site_symmetry_multiplicity
_atom_site_calc_flag
_atom_site_refinement_flags
Pt1 Pt 0.836016(13) -0.182912(7) -0.036681(13) 0.03160(6) Uani 1 1 d .
I1 I 0.72273(3) -0.141109(16) 0.13015(3) 0.05388(9) Uani 1 1 d .
I2 I 0.72695(4) 0.177640(18) 0.16845(4) 0.07314(12) Uani 1 1 d .
I3 I 0.73071(3) 0.029329(18) 0.14691(3) 0.05824(9) Uani 1 1 d .
N1 N 0.8462(4) -0.1759(2) -0.2826(3) 0.0475(9) Uani 1 1 d .
N2 N 0.6889(3) -0.13575(16) -0.2019(3) 0.0358(7) Uani 1 1 d .
N3 N 0.8745(3) -0.29433(19) -0.1913(3) 0.0455(8) Uani 1 1 d .
N4 N 0.7389(3) -0.28716(17) -0.0723(3) 0.0376(7) Uani 1 1 d .
C1 C 0.9416(4) -0.0898(2) -0.0155(4) 0.0498(11) Uani 1 1 d .
H1A H 1.0221 -0.0997 -0.0275 0.075 Uiso 1 1 calc R
H1B H 0.9595 -0.0709 0.0680 0.075 Uiso 1 1 calc R
H1C H 0.8926 -0.0552 -0.0772 0.075 Uiso 1 1 calc R
C2 C 0.9906(4) -0.2272(2) 0.1063(4) 0.0508(11) Uani 1 1 d .
H2A H 1.0669 -0.2252 0.0840 0.076 Uiso 1 1 calc R
H2B H 0.9713 -0.2764 0.1186 0.076 Uiso 1 1 calc R
H2C H 1.0056 -0.2008 0.1831 0.076 Uiso 1 1 calc R
C3 C 0.9109(4) -0.2188(2) -0.1678(4) 0.0446(10) Uani 1 1 d .
H3A H 1.0056 -0.2127 -0.1377 0.054 Uiso 1 1 calc R
C4 C 0.7334(4) -0.1419(2) -0.2965(4) 0.0396(9) Uani 1 1 d .
C5 C 0.5745(4) -0.1017(2) -0.2301(4) 0.0429(9) Uani 1 1 d .
H5A H 0.5393 -0.0957 -0.1672 0.051 Uiso 1 1 calc R
C6 C 0.5070(5) -0.0752(2) -0.3513(5) 0.0547(12) Uani 1 1 d .
H6A H 0.4274 -0.0524 -0.3679 0.066 Uiso 1 1 calc R
C7 C 0.5565(5) -0.0823(2) -0.4469(4) 0.0565(13) Uani 1 1 d .
H7A H 0.5108 -0.0645 -0.5275 0.068 Uiso 1 1 calc R
C8 C 0.6743(5) -0.1159(2) -0.4212(4) 0.0494(11) Uani 1 1 d .
C9 C 0.7612(6) -0.1365(3) -0.4833(5) 0.0695(15) Uani 1 1 d .
H9A H 0.7506 -0.1268 -0.5671 0.083 Uiso 1 1 calc R
C10 C 0.8629(6) -0.1731(3) -0.3978(5) 0.0667(14) Uani 1 1 d .
H10A H 0.9325 -0.1930 -0.4148 0.080 Uiso 1 1 calc R
C11 C 0.8972(6) -0.3458(3) -0.2712(4) 0.0656(15) Uani 1 1 d .
H11A H 0.9528 -0.3397 -0.3160 0.079 Uiso 1 1 calc R
C12 C 0.8271(6) -0.4051(3) -0.2738(5) 0.0660(15) Uani 1 1 d .
H12A H 0.8272 -0.4468 -0.3190 0.079 Uiso 1 1 calc R
C13 C 0.7528(5) -0.3933(2) -0.1961(4) 0.0535(12) Uani 1 1 d .
C14 C 0.6637(6) -0.4290(3) -0.1563(5) 0.0672(15) Uani 1 1 d .
H14A H 0.6385 -0.4759 -0.1819 0.081 Uiso 1 1 calc R
C15 C 0.6137(6) -0.3931(3) -0.0782(6) 0.0702(15) Uani 1 1 d .
H15A H 0.5532 -0.4160 -0.0510 0.084 Uiso 1 1 calc R
C16 C 0.6513(5) -0.3232(2) -0.0388(5) 0.0528(11) Uani 1 1 d .
H16A H 0.6138 -0.3006 0.0131 0.063 Uiso 1 1 calc R
C17 C 0.7859(4) -0.3235(2) -0.1480(4) 0.0390(9) Uani 1 1 d .

loop_
_atom_site_aniso_label
_atom_site_aniso_U_11
_atom_site_aniso_U_22
_atom_site_aniso_U_33
_atom_site_aniso_U_23
_atom_site_aniso_U_13
_atom_site_aniso_U_12
Pt1 0.03216(8) 0.03361(8) 0.02847(8) -0.00029(5) 0.01014(6) 0.00018(6)
I1 0.0814(2) 0.04566(16) 0.04884(17) -0.00278(12) 0.04071(16) 0.00280(14)
I2 0.0705(2) 0.0530(2) 0.1045(3) 0.00099(18) 0.0418(2) -0.00612(16)
I3 0.0675(2) 0.05911(19) 0.0580(2) -0.00360(14) 0.03454(17) 0.00414(15)
N1 0.051(2) 0.060(2) 0.040(2) 0.0024(16) 0.0262(17) 0.0026(17)
N2 0.0346(17) 0.0373(17) 0.0346(17) 0.0016(13) 0.0113(14) 0.0001(13)
N3 0.050(2) 0.0484(19) 0.0392(19) -0.0051(15) 0.0167(16) 0.0136(16)
N4 0.0377(17) 0.0378(17) 0.0355(17) -0.0003(14) 0.0107(14) 0.0000(14)
C1 0.047(2) 0.043(2) 0.055(3) 0.001(2) 0.013(2) -0.0132(19)
C2 0.048(2) 0.048(2) 0.042(2) 0.0015(19) -0.0016(19) 0.005(2)
C3 0.036(2) 0.059(3) 0.042(2) 0.003(2) 0.0176(18) 0.0051(19)
C4 0.048(2) 0.038(2) 0.035(2) 0.0008(16) 0.0173(18) -0.0061(17)
C5 0.039(2) 0.040(2) 0.049(2) 0.0035(18) 0.0145(19) 0.0001(17)
C6 0.049(3) 0.043(2) 0.059(3) 0.010(2) 0.003(2) 0.004(2)
C7 0.073(3) 0.037(2) 0.041(2) 0.0100(19) -0.002(2) -0.005(2)
C8 0.071(3) 0.040(2) 0.031(2) 0.0043(17) 0.011(2) -0.008(2)
C9 0.110(5) 0.068(3) 0.038(3) -0.001(2) 0.036(3) -0.012(3)
C10 0.087(4) 0.079(4) 0.053(3) 0.005(3) 0.049(3) 0.003(3)
C11 0.081(4) 0.077(4) 0.044(3) -0.004(2) 0.028(3) 0.035(3)
C12 0.090(4) 0.054(3) 0.041(3) -0.008(2) 0.008(3) 0.025(3)
C13 0.065(3) 0.042(2) 0.040(2) -0.0070(19) 0.002(2) 0.012(2)
C14 0.084(4) 0.038(2) 0.058(3) -0.005(2) 0.000(3) -0.008(2)
C15 0.074(4) 0.052(3) 0.081(4) 0.003(3) 0.023(3) -0.018(3)
C16 0.058(3) 0.051(3) 0.055(3) 0.001(2) 0.026(2) -0.005(2)
C17 0.043(2) 0.040(2) 0.0293(19) 0.0006(16) 0.0064(17) 0.0075(17)

loop_
_atom_type_symbol
_atom_type_description
_atom_type_scat_dispersion_real
_atom_type_scat_dispersion_imag
_atom_type_scat_source
C C 0.0033 0.0016 'International Tables Vol C Tables 4.2.6.8 and 6.1.1.4'
H H 0.0000 0.0000 'International Tables Vol C Tables 4.2.6.8 and 6.1.1.4'
N N 0.0061 0.0033 'International Tables Vol C Tables 4.2.6.8 and 6.1.1.4'
I I -0.4742 1.8119 'International Tables Vol C Tables 4.2.6.8 and 6.1.1.4'
Pt Pt -1.7033 8.3905 'International Tables Vol C Tables 4.2.6.8 and 6.1.1.4'

loop_
_geom_angle_atom_site_label_1
_geom_angle_atom_site_label_2
_geom_angle_atom_site_label_3
_geom_angle
C3 Pt1 C1 90.13(19)
C3 Pt1 C2 90.30(18)
C1 Pt1 C2 88.41(18)
C3 Pt1 N2 82.97(14)
C1 Pt1 N2 88.63(15)
C2 Pt1 N2 172.64(17)
C3 Pt1 N4 82.73(15)
C1 Pt1 N4 172.69(16)
C2 Pt1 N4 90.07(15)
N2 Pt1 N4 92.02(11)
C3 Pt1 I1 176.18(12)
C1 Pt1 I1 93.34(14)
C2 Pt1 I1 91.39(14)
N2 Pt1 I1 95.51(9)
N4 Pt1 I1 93.84(9)
C4 N1 C10 107.4(4)
C4 N1 C3 119.4(3)
C10 N1 C3 131.9(4)
C4 N2 C5 115.6(3)
C4 N2 Pt1 106.4(2)
C5 N2 Pt1 137.9(3)
C17 N3 C11 106.1(4)
C17 N3 C3 120.6(3)
C11 N3 C3 132.5(4)
C17 N4 C16 114.4(4)
C17 N4 Pt1 107.1(3)
C16 N4 Pt1 138.6(3)
N3 C3 N1 110.3(3)
N3 C3 Pt1 106.8(3)
N1 C3 Pt1 105.6(3)
N2 C4 N1 122.2(4)
N2 C4 C8 127.1(4)
N1 C4 C8 110.7(4)
N2 C5 C6 121.7(4)
C7 C6 C5 121.0(4)
C8 C7 C6 119.0(4)
C7 C8 C4 115.5(4)
C7 C8 C9 140.0(4)
C4 C8 C9 104.5(4)
C10 C9 C8 107.9(4)
C9 C10 N1 109.6(5)
C12 C11 N3 110.1(5)
C11 C12 C13 108.3(4)
C14 C13 C17 115.7(4)
C14 C13 C12 139.4(5)
C17 C13 C12 104.9(5)
C15 C14 C13 118.0(4)
C14 C15 C16 121.4(5)
N4 C16 C15 122.8(5)
N4 C17 N3 121.6(4)
N4 C17 C13 127.7(4)
N3 C17 C13 110.6(4)

loop_
_geom_bond_atom_site_label_1
_geom_bond_atom_site_label_2
_geom_bond_distance
Pt1 C3 2.048(4)
Pt1 C1 2.051(4)
Pt1 C2 2.054(4)
Pt1 N2 2.172(3)
Pt1 N4 2.181(3)
Pt1 I1 2.7191(5)
I2 I3 2.7712(8)
N1 C4 1.351(5)
N1 C10 1.379(6)
N1 C3 1.472(5)
N2 C4 1.331(5)
N2 C5 1.341(5)
N3 C17 1.350(6)
N3 C11 1.399(6)
N3 C3 1.459(6)
N4 C17 1.331(5)
N4 C16 1.336(5)
C4 C8 1.410(6)
C5 C6 1.395(6)
C6 C7 1.379(7)
C7 C8 1.374(7)
C8 C9 1.425(7)
C9 C10 1.371(8)
C11 C12 1.340(8)
C12 C13 1.415(7)
C13 C14 1.386(7)
C13 C17 1.404(6)
C14 C15 1.370(8)
C15 C16 1.388(7)
